data_4336812
loop_
_publ_author_name
'Rahul Kumar Siwatch'
'Dhirendra Yadav'
'Goutam Mukherjee'
'Gopalan Rajaraman'
'Selvarajan Nagendran'

_publ_contact_author_address
; 
      Department of Chemistry 
      Indian Institute of Technology
      Hauz Khas, New Delhi 110016
      India
;
_publ_contact_author_email sisn@chemistry.iitd.ac.in
_publ_contact_author_fax +91-11-26582277
_publ_contact_author_name 'S. Nagendran and R. K. Siwatch'
_publ_contact_author_phone +91-11-26591523
_publ_section_title
;
 Digermylene Oxide Complexes: Facile Synthesis and Reactivity
;
_journal_name_full 'Inorganic Chemistry'
_journal_page_first 13384
_journal_page_last 13391
_journal_paper_doi 10.1021/ic401720e
_journal_volume 52
_journal_year 2013
_chemical_formula_moiety 'C30 H46 Ge2 N4 O Se2'
_chemical_formula_sum 'C30 H46 Ge2 N4 O Se2'
_chemical_formula_weight 781.85
_chemical_name_systematic
; 
 ? 
;
_space_group_IT_number 43
_symmetry_cell_setting orthorhombic
_symmetry_space_group_name_Hall 'F 2 -2d'
_symmetry_space_group_name_H-M 'F d d 2'
_atom_sites_solution_hydrogens geom
_atom_sites_solution_primary direct
_atom_sites_solution_secondary difmap
_audit_creation_method SHELXL-97
_cell_angle_alpha 90.00
_cell_angle_beta 90.00
_cell_angle_gamma 90.00
_cell_formula_units_Z 8
_cell_length_a 26.138(6)
_cell_length_b 27.882(6)
_cell_length_c 9.316(2)
_cell_measurement_reflns_used 3348
_cell_measurement_temperature 298(2)
_cell_measurement_theta_max 27.61
_cell_measurement_theta_min 2.44
_cell_volume 6789(3)
_computing_cell_refinement 'Bruker SMART'
_computing_data_collection 'Bruker SMART'
_computing_data_reduction 'Bruker SAINT'
_computing_molecular_graphics 'Bruker SHELXTL'
_computing_publication_material 'Bruker SHELXTL'
_computing_structure_refinement 'SHELXL-97 (Sheldrick, 1997)'
_computing_structure_solution 'SHELXS-97 (Sheldrick, 1990)'
_diffrn_ambient_temperature 298(2)
_diffrn_measured_fraction_theta_full 1.000
_diffrn_measured_fraction_theta_max 1.000
_diffrn_measurement_device_type 'CCD area detector'
_diffrn_measurement_method 'phi and omega scans'
_diffrn_radiation_monochromator graphite
_diffrn_radiation_source 'fine-focus sealed tube'
_diffrn_radiation_type MoK\a
_diffrn_radiation_wavelength 0.71073
_diffrn_reflns_av_R_equivalents 0.0444
_diffrn_reflns_av_sigmaI/netI 0.0505
_diffrn_reflns_limit_h_max 30
_diffrn_reflns_limit_h_min -24
_diffrn_reflns_limit_k_max 31
_diffrn_reflns_limit_k_min -33
_diffrn_reflns_limit_l_max 11
_diffrn_reflns_limit_l_min -7
_diffrn_reflns_number 8721
_diffrn_reflns_theta_full 25.00
_diffrn_reflns_theta_max 25.00
_diffrn_reflns_theta_min 2.14
_exptl_absorpt_coefficient_mu 3.943
_exptl_absorpt_correction_T_max 0.522
_exptl_absorpt_correction_T_min 0.253
_exptl_absorpt_correction_type multi-scan
_exptl_absorpt_process_details '(SADABS; Bruker, 2000)'
_exptl_crystal_colour Red
_exptl_crystal_density_diffrn 1.530
_exptl_crystal_description Block
_exptl_crystal_F_000 3152.0
_exptl_crystal_size_max 0.531
_exptl_crystal_size_mid 0.260
_exptl_crystal_size_min 0.183
_refine_diff_density_max 0.473
_refine_diff_density_min -0.247
_refine_diff_density_rms 0.068
_refine_ls_abs_structure_details 'Flack H D (1983), Acta Cryst. A39, 876-881'
_refine_ls_abs_structure_Flack -0.008(16)
_refine_ls_extinction_method none
_refine_ls_goodness_of_fit_ref 1.040
_refine_ls_hydrogen_treatment constr
_refine_ls_matrix_type full
_refine_ls_number_parameters 183
_refine_ls_number_reflns 2613
_refine_ls_number_restraints 1
_refine_ls_restrained_S_all 1.040
_refine_ls_R_factor_all 0.0385
_refine_ls_R_factor_gt 0.0331
_refine_ls_shift/su_max 0.000
_refine_ls_shift/su_mean 0.000
_refine_ls_structure_factor_coef Fsqd
_refine_ls_weighting_details 'calc w=1/[\s^2^(Fo^2^)+(0.0333P)^2^+0.0000P] where P=(Fo^2^+2Fc^2^)/3'
_refine_ls_weighting_scheme calc
_refine_ls_wR_factor_gt 0.0696
_refine_ls_wR_factor_ref 0.0720
_reflns_number_gt 1594
_reflns_number_total 1600
_reflns_threshold_expression >2sigma(I)
_cod_data_source_file ic401720e_si_001_4.cif
_cod_data_source_block 6
_cod_original_sg_symbol_Hall 'F 2 -2d '
_cod_database_code 4336812

loop_
_symmetry_equiv_pos_as_xyz
'x, y, z'
'-x, -y, z'
'x+1/4, -y+1/4, z+1/4'
'-x+1/4, y+1/4, z+1/4'
'x, y+1/2, z+1/2'
'-x, -y+1/2, z+1/2'
'x+1/4, -y+3/4, z+3/4'
'-x+1/4, y+3/4, z+3/4'
'x+1/2, y, z+1/2'
'-x+1/2, -y, z+1/2'
'x+3/4, -y+1/4, z+3/4'
'-x+3/4, y+1/4, z+3/4'
'x+1/2, y+1/2, z'
'-x+1/2, -y+1/2, z'
'x+3/4, -y+3/4, z+1/4'
'-x+3/4, y+3/4, z+1/4'

loop_
_atom_site_label
_atom_site_type_symbol
_atom_site_fract_x
_atom_site_fract_y
_atom_site_fract_z
_atom_site_U_iso_or_equiv
_atom_site_adp_type
_atom_site_occupancy
_atom_site_symmetry_multiplicity
_atom_site_calc_flag
_atom_site_refinement_flags
Ge1 Ge 0.446767(18) 1.037114(15) 0.44691(5) 0.02962(13) Uani 1 1 d .
Se1 Se 0.38083(2) 1.018003(19) 0.30944(6) 0.05253(18) Uani 1 1 d .
O1 O 0.5000 1.0000 0.4466(7) 0.0532(12) Uani 1 2 d S
N1 N 0.47680(14) 1.09924(11) 0.4411(5) 0.0338(9) Uani 1 1 d .
N2 N 0.43215(15) 1.05075(14) 0.6430(4) 0.0342(10) Uani 1 1 d .
C1 C 0.47266(17) 1.12227(15) 0.5685(6) 0.0328(10) Uani 1 1 d .
C2 C 0.4994(2) 1.16461(18) 0.5988(6) 0.0433(13) Uani 1 1 d .
H2 H 0.5243 1.1724 0.5316 0.052 Uiso 1 1 calc R
C3 C 0.4953(2) 1.19681(17) 0.7109(7) 0.0506(14) Uani 1 1 d .
H3 H 0.5195 1.2213 0.7098 0.061 Uiso 1 1 calc R
C4 C 0.4616(2) 1.1988(2) 0.8230(8) 0.0613(16) Uani 1 1 d .
H4 H 0.4630 1.2255 0.8826 0.074 Uiso 1 1 calc R
C5 C 0.4265(3) 1.1647(2) 0.8534(7) 0.069(2) Uani 1 1 d .
H5 H 0.4043 1.1724 0.9280 0.083 Uiso 1 1 calc R
C6 C 0.4181(2) 1.1208(2) 0.7930(7) 0.0616(17) Uani 1 1 d .
H6 H 0.3926 1.1031 0.8381 0.074 Uiso 1 1 calc R
C7 C 0.44088(17) 1.09708(17) 0.6744(5) 0.0364(11) Uani 1 1 d .
C8 C 0.5041(2) 1.11882(16) 0.3103(6) 0.0447(12) Uani 1 1 d .
C9 C 0.4046(2) 1.01549(19) 0.7385(5) 0.0461(14) Uani 1 1 d .
C10 C 0.4807(3) 1.1678(2) 0.2692(7) 0.0664(19) Uani 1 1 d .
H10A H 0.4447 1.1640 0.2525 0.100 Uiso 1 1 calc R
H10B H 0.4968 1.1795 0.1836 0.100 Uiso 1 1 calc R
H10C H 0.4860 1.1902 0.3460 0.100 Uiso 1 1 calc R
C11 C 0.5614(2) 1.1214(2) 0.3328(8) 0.0670(18) Uani 1 1 d .
H11A H 0.5692 1.1473 0.3973 0.100 Uiso 1 1 calc R
H11B H 0.5780 1.1269 0.2423 0.100 Uiso 1 1 calc R
H11C H 0.5733 1.0918 0.3730 0.100 Uiso 1 1 calc R
C12 C 0.4938(3) 1.0849(2) 0.1841(7) 0.072(2) Uani 1 1 d .
H12A H 0.5039 1.0529 0.2099 0.108 Uiso 1 1 calc R
H12B H 0.5131 1.0952 0.1021 0.108 Uiso 1 1 calc R
H12C H 0.4580 1.0852 0.1614 0.108 Uiso 1 1 calc R
C13 C 0.4241(3) 1.0176(3) 0.8938(7) 0.072(2) Uani 1 1 d .
H13A H 0.4608 1.0165 0.8941 0.108 Uiso 1 1 calc R
H13B H 0.4109 0.9907 0.9465 0.108 Uiso 1 1 calc R
H13C H 0.4128 1.0468 0.9378 0.108 Uiso 1 1 calc R
C14 C 0.3471(2) 1.0240(2) 0.7308(8) 0.072(2) Uani 1 1 d .
H14A H 0.3396 1.0560 0.7631 0.107 Uiso 1 1 calc R
H14B H 0.3298 1.0013 0.7910 0.107 Uiso 1 1 calc R
H14C H 0.3357 1.0203 0.6335 0.107 Uiso 1 1 calc R
C15 C 0.4163(3) 0.96535(17) 0.6825(7) 0.0695(19) Uani 1 1 d .
H15A H 0.4036 0.9622 0.5862 0.104 Uiso 1 1 calc R
H15B H 0.4001 0.9420 0.7429 0.104 Uiso 1 1 calc R
H15C H 0.4527 0.9602 0.6830 0.104 Uiso 1 1 calc R

loop_
_atom_site_aniso_label
_atom_site_aniso_U_11
_atom_site_aniso_U_22
_atom_site_aniso_U_33
_atom_site_aniso_U_23
_atom_site_aniso_U_13
_atom_site_aniso_U_12
Ge1 0.0330(3) 0.0278(2) 0.0281(2) -0.0033(2) 0.0006(2) -0.0004(2)
Se1 0.0444(3) 0.0635(4) 0.0497(4) -0.0128(3) -0.0135(3) -0.0012(3)
O1 0.053(3) 0.049(3) 0.058(3) 0.000 0.000 0.012(2)
N1 0.044(2) 0.0246(18) 0.032(2) -0.0027(19) 0.009(2) -0.0093(16)
N2 0.036(2) 0.036(2) 0.030(2) -0.0040(17) 0.0047(16) -0.0053(17)
C1 0.033(3) 0.031(2) 0.035(3) -0.005(2) 0.004(2) 0.0009(19)
C2 0.049(3) 0.034(3) 0.047(3) -0.006(2) 0.012(3) -0.010(2)
C3 0.055(4) 0.037(3) 0.060(4) -0.016(3) -0.001(3) -0.012(2)
C4 0.070(4) 0.047(3) 0.067(4) -0.030(3) 0.014(4) -0.011(3)
C5 0.072(5) 0.065(4) 0.069(5) -0.035(3) 0.033(3) -0.007(3)
C6 0.063(4) 0.061(4) 0.060(4) -0.018(3) 0.027(3) -0.016(3)
C7 0.032(3) 0.041(3) 0.036(3) -0.012(2) 0.006(2) -0.009(2)
C8 0.065(4) 0.035(2) 0.035(3) 0.003(2) 0.013(3) -0.002(2)
C9 0.056(4) 0.048(3) 0.035(3) -0.001(2) 0.013(3) -0.011(3)
C10 0.099(5) 0.047(3) 0.053(4) 0.014(3) 0.018(3) 0.016(3)
C11 0.063(4) 0.058(4) 0.080(5) 0.000(3) 0.037(4) -0.001(3)
C12 0.122(6) 0.060(4) 0.035(3) -0.004(3) 0.029(4) -0.015(4)
C13 0.083(6) 0.088(5) 0.045(4) 0.005(3) 0.005(3) -0.020(4)
C14 0.056(4) 0.084(4) 0.074(5) -0.007(4) 0.020(3) -0.028(3)
C15 0.112(6) 0.042(3) 0.054(4) 0.004(3) 0.032(4) -0.018(3)

loop_
_atom_type_symbol
_atom_type_description
_atom_type_scat_dispersion_real
_atom_type_scat_dispersion_imag
_atom_type_scat_source
C C 0.0033 0.0016 'International Tables Vol C Tables 4.2.6.8 and 6.1.1.4'
H H 0.0000 0.0000 'International Tables Vol C Tables 4.2.6.8 and 6.1.1.4'
N N 0.0061 0.0033 'International Tables Vol C Tables 4.2.6.8 and 6.1.1.4'
O O 0.0106 0.0060 'International Tables Vol C Tables 4.2.6.8 and 6.1.1.4'
Ge Ge 0.1547 1.8001 'International Tables Vol C Tables 4.2.6.8 and 6.1.1.4'
Se Se -0.0929 2.2259 'International Tables Vol C Tables 4.2.6.8 and 6.1.1.4'

loop_
_geom_angle_atom_site_label_1
_geom_angle_atom_site_label_2
_geom_angle_atom_site_label_3
_geom_angle
_geom_angle_site_symmetry_1
O1 Ge1 N1 102.25(12) .
O1 Ge1 N2 106.4(2) .
N1 Ge1 N2 85.90(18) .
O1 Ge1 Se1 118.71(14) .
N1 Ge1 Se1 121.62(13) .
N2 Ge1 Se1 116.55(12) .
Ge1 O1 Ge1 179.8(4) 2_675
C1 N1 C8 124.9(4) .
C1 N1 Ge1 112.0(3) .
C8 N1 Ge1 123.1(3) .
C7 N2 C9 125.4(4) .
C7 N2 Ge1 111.5(3) .
C9 N2 Ge1 122.1(3) .
N1 C1 C2 122.5(4) .
N1 C1 C7 114.0(4) .
C2 C1 C7 123.3(4) .
C3 C2 C1 131.5(5) .
C3 C2 H2 114.3 .
C1 C2 H2 114.3 .
C4 C3 C2 130.9(5) .
C4 C3 H3 114.6 .
C2 C3 H3 114.6 .
C5 C4 C3 124.6(5) .
C5 C4 H4 117.7 .
C3 C4 H4 117.7 .
C4 C5 C6 130.8(6) .
C4 C5 H5 114.6 .
C6 C5 H5 114.6 .
C5 C6 C7 132.2(6) .
C5 C6 H6 113.9 .
C7 C6 H6 113.9 .
N2 C7 C6 123.1(5) .
N2 C7 C1 114.2(4) .
C6 C7 C1 122.5(4) .
N1 C8 C11 111.9(5) .
N1 C8 C12 108.2(4) .
C11 C8 C12 108.0(5) .
N1 C8 C10 109.4(4) .
C11 C8 C10 112.5(5) .
C12 C8 C10 106.6(5) .
N2 C9 C14 109.9(5) .
N2 C9 C15 107.5(4) .
C14 C9 C15 109.0(5) .
N2 C9 C13 111.9(5) .
C14 C9 C13 111.4(5) .
C15 C9 C13 106.9(6) .
C8 C10 H10A 109.5 .
C8 C10 H10B 109.5 .
H10A C10 H10B 109.5 .
C8 C10 H10C 109.5 .
H10A C10 H10C 109.5 .
H10B C10 H10C 109.5 .
C8 C11 H11A 109.5 .
C8 C11 H11B 109.5 .
H11A C11 H11B 109.5 .
C8 C11 H11C 109.5 .
H11A C11 H11C 109.5 .
H11B C11 H11C 109.5 .
C8 C12 H12A 109.5 .
C8 C12 H12B 109.5 .
H12A C12 H12B 109.5 .
C8 C12 H12C 109.5 .
H12A C12 H12C 109.5 .
H12B C12 H12C 109.5 .
C9 C13 H13A 109.5 .
C9 C13 H13B 109.5 .
H13A C13 H13B 109.5 .
C9 C13 H13C 109.5 .
H13A C13 H13C 109.5 .
H13B C13 H13C 109.5 .
C9 C14 H14A 109.5 .
C9 C14 H14B 109.5 .
H14A C14 H14B 109.5 .
C9 C14 H14C 109.5 .
H14A C14 H14C 109.5 .
H14B C14 H14C 109.5 .
C9 C15 H15A 109.5 .
C9 C15 H15B 109.5 .
H15A C15 H15B 109.5 .
C9 C15 H15C 109.5 .
H15A C15 H15C 109.5 .
H15B C15 H15C 109.5 .

loop_
_geom_bond_atom_site_label_1
_geom_bond_atom_site_label_2
_geom_bond_distance
_geom_bond_site_symmetry_2
Ge1 O1 1.7340(5) .
Ge1 N1 1.903(3) .
Ge1 N2 1.905(4) .
Ge1 Se1 2.2124(8) .
O1 Ge1 1.7340(5) 2_675
N1 C1 1.354(6) .
N1 C8 1.513(6) .
N2 C7 1.344(6) .
N2 C9 1.508(6) .
C1 C2 1.400(6) .
C1 C7 1.469(7) .
C2 C3 1.381(7) .
C2 H2 0.9300 .
C3 C4 1.366(9) .
C3 H3 0.9300 .
C4 C5 1.354(8) .
C4 H4 0.9300 .
C5 C6 1.364(8) .
C5 H5 0.9300 .
C6 C7 1.418(7) .
C6 H6 0.9300 .
C8 C11 1.515(8) .
C8 C12 1.533(8) .
C8 C10 1.544(7) .
C9 C14 1.523(9) .
C9 C15 1.523(7) .
C9 C13 1.535(8) .
C10 H10A 0.9600 .
C10 H10B 0.9600 .
C10 H10C 0.9600 .
C11 H11A 0.9600 .
C11 H11B 0.9600 .
C11 H11C 0.9600 .
C12 H12A 0.9600 .
C12 H12B 0.9600 .
C12 H12C 0.9600 .
C13 H13A 0.9600 .
C13 H13B 0.9600 .
C13 H13C 0.9600 .
C14 H14A 0.9600 .
C14 H14B 0.9600 .
C14 H14C 0.9600 .
C15 H15A 0.9600 .
C15 H15B 0.9600 .
C15 H15C 0.9600 .

loop_
_geom_torsion_atom_site_label_1
_geom_torsion_atom_site_label_2
_geom_torsion_atom_site_label_3
_geom_torsion_atom_site_label_4
_geom_torsion
O1 Ge1 N1 C1 -107.3(4)
N2 Ge1 N1 C1 -1.4(3)
Se1 Ge1 N1 C1 117.4(3)
O1 Ge1 N1 C8 70.0(4)
N2 Ge1 N1 C8 175.9(4)
Se1 Ge1 N1 C8 -65.3(4)
O1 Ge1 N2 C7 112.0(3)
N1 Ge1 N2 C7 10.4(3)
Se1 Ge1 N2 C7 -113.1(3)
O1 Ge1 N2 C9 -79.0(4)
N1 Ge1 N2 C9 179.4(4)
Se1 Ge1 N2 C9 55.9(4)
C8 N1 C1 C2 -8.7(7)
Ge1 N1 C1 C2 168.5(4)
C8 N1 C1 C7 175.5(4)
Ge1 N1 C1 C7 -7.2(5)
N1 C1 C2 C3 169.5(5)
C7 C1 C2 C3 -15.1(9)
C1 C2 C3 C4 -4.4(11)
C2 C3 C4 C5 6.5(12)
C3 C4 C5 C6 5.4(13)
C4 C5 C6 C7 -4.0(14)
C9 N2 C7 C6 -10.3(8)
Ge1 N2 C7 C6 158.3(5)
C9 N2 C7 C1 174.6(5)
Ge1 N2 C7 C1 -16.8(5)
C5 C6 C7 N2 170.5(7)
C5 C6 C7 C1 -14.8(11)
N1 C1 C7 N2 16.2(6)
C2 C1 C7 N2 -159.5(5)
N1 C1 C7 C6 -158.9(5)
C2 C1 C7 C6 25.4(8)
C1 N1 C8 C11 68.6(6)
Ge1 N1 C8 C11 -108.4(4)
C1 N1 C8 C12 -172.6(5)
Ge1 N1 C8 C12 10.5(6)
C1 N1 C8 C10 -56.8(7)
Ge1 N1 C8 C10 126.2(4)
C7 N2 C9 C14 77.2(6)
Ge1 N2 C9 C14 -90.2(5)
C7 N2 C9 C15 -164.3(5)
Ge1 N2 C9 C15 28.3(6)
C7 N2 C9 C13 -47.2(8)
Ge1 N2 C9 C13 145.4(4)
